data_7062985
loop_
_publ_author_name
'Grosskreuz, Isabel'
'Krysiak, Ya\,sar'
'Gies, Hermann'
'Mugnaioli, Enrico'
'Marler, Bernd'

_publ_section_title
;
 Synthesis and real structure of RUB-11, a novel high-density silica
 zeolite based on magadiite layers
;
_journal_issue 9
_journal_name_full 'New Journal of Chemistry'
_journal_page_first 4030
_journal_page_last 4042
_journal_paper_doi 10.1039/D3NJ03424K
_journal_volume 48
_journal_year 2024
_chemical_formula_moiety 'O30 Si15'
_chemical_formula_structural Si15O30
_chemical_formula_sum 'O30 Si15'
_chemical_formula_weight 900.84
_chemical_name_common RUB-11
_chemical_name_systematic RUB-11
_space_group_IT_number 7
_space_group_name_Hall 'P -2yc'
_space_group_name_H-M_alt 'P 1 c 1'
_symmetry_cell_setting monoclinic
_symmetry_space_group_name_Hall 'P -2yc'
_symmetry_space_group_name_H-M 'P 1 c 1'
_audit_update_record
;
2023-07-02 deposited with the CCDC.	2024-01-26 downloaded from the CCDC.
;
_cell_angle_alpha 90.0000
_cell_angle_beta 98.372(7)
_cell_angle_gamma 90.0000
_cell_formula_units_Z 2
_cell_length_a 7.3929(6)
_cell_length_b 7.3942(4)
_cell_length_c 26.1786(13)
_cell_measurement_temperature 293
_cell_volume 1415.79(16)
_computing_structure_refinement FULLPROF
_diffrn_ambient_temperature 293
_diffrn_detector BRAUN
_diffrn_detector_area_resol_mean 6\%theta
_diffrn_detector_type 'Position sensitive detector'
_diffrn_measurement_device_type 'Siemens D5000'
_diffrn_measurement_method 'Debye-Scherrer Geometry'
_diffrn_radiation_monochromator 'Ge (111)'
_diffrn_radiation_type 'Cu K\a'
_diffrn_source 'X-ray tube'
_diffrn_source_target Cu
_exptl_crystal_colour colorless
_exptl_crystal_density_diffrn 2.114
_exptl_crystal_description Powder
_exptl_crystal_recrystallization_method Hydrothermal
_pd_char_colour colourless
_pd_char_particle_morphology plate-like
_pd_instr_location ' ?'
_pd_meas_2theta_range_inc 0.007902
_pd_meas_2theta_range_max 89.99610
_pd_meas_2theta_range_min 5.04740
_pd_meas_number_of_points 10754
_pd_meas_scan_method cont
_pd_proc_2theta_range_inc 0.007902
_pd_proc_2theta_range_max 89.9828
_pd_proc_2theta_range_min 5.0341
_pd_proc_ls_background_function 'Linear interpolation between bgrd. points'
_pd_proc_ls_pref_orient_corr none
_pd_proc_ls_profile_function 'Thompson-Cox-Hastings pseudo-Voigt function'
_pd_proc_ls_prof_R_factor 4.0932
_pd_proc_ls_prof_wR_expected 1.8284
_pd_proc_ls_prof_wR_factor 6.1468
_pd_proc_wavelength 1.540600
_pd_spec_mounting ' ?'
_pd_spec_mount_mode transmission
_pd_spec_shape cylinder
_refine_ls_goodness_of_fit_all 3.3618
_refine_ls_number_parameters 134
_refine_ls_number_reflns 1303
_refine_ls_number_restraints 180
_refine_ls_R_I_factor 3.5417
_cod_data_source_file d3nj03424k2.cif
_cod_data_source_block RUB-11
_cod_depositor_comments
;
The following automatic conversions were performed:

data item '_symmetry_cell_setting' value 'Monoclinic' was changed to
'monoclinic' in accordance with the
/home/data/users/saulius/crontab/automatic-downloads/rss-feeds/RSC/lib/dictionaries/cif_core.dic
dictionary named 'cif_core.dic' version 2.4.2 last updated on
2011-04-26.

Automatic conversion script
Id: cif_fix_values 8170 2020-07-09 18:12:32Z antanas 

 Adding full bibliography for 7062985.cif.
;
_cod_original_cell_volume 1415.8(1)
_cod_original_sg_symbol_H-M 'P c'
_cod_database_code 7062985
_pd_proc_ls_prof_cr_factor 9.7156
_pd_proc_ls_prof_cwr_factor 12.1078
_pd_proc_ls_prof_cwr_expected 3.6016
_pd_proc_ls_prof_chi2 11.3019
_pd_proc_ls_prof_echi2 11.3708

loop_
_symmetry_equiv_pos_as_xyz
x,y,z
x,-y,z+1/2

loop_
_atom_site_label
_atom_site_fract_x
_atom_site_fract_y
_atom_site_fract_z
_atom_site_U_iso_or_equiv
_atom_site_occupancy
_atom_site_adp_type
_atom_site_type_symbol
Si1 -0.2734(11) 0.1221(10) 0.6249(3) 0.01013 1.00000 Uiso Si
Si2 0.3667(10) 0.1199(10) 0.3709(3) 0.01013 1.00000 Uiso Si
Si3 0.2290(10) 0.6310(11) 0.6161(3) 0.01013 1.00000 Uiso Si
Si4 0.6162(10) 0.1232(10) 0.2850(3) 0.01013 1.00000 Uiso Si
Si5 0.0314(10) 0.1197(10) 0.2823(3) 0.01013 1.00000 Uiso Si
Si6 -0.2768(10) 0.8343(10) 0.5400(3) 0.01013 1.00000 Uiso Si
Si7 0.3763(10) 0.4194(10) 0.4575(3) 0.01013 1.00000 Uiso Si
Si8 0.3851(10) 0.8386(10) 0.4549(3) 0.01013 1.00000 Uiso Si
Si9 -0.2863(10) 0.4154(10) 0.5434(3) 0.01013 1.00000 Uiso Si
Si10 0.1355(10) 0.9171(9) 0.5332(3) 0.01013 1.00000 Uiso Si
Si11 0.1248(10) 0.3405(10) 0.5366(3) 0.01013 1.00000 Uiso Si
Si12 0.5625(10) 0.5889(10) 0.7022(3) 0.01013 1.00000 Uiso Si
Si13 0.4903(9) 0.1729(10) 0.7087(3) 0.01013 1.00000 Uiso Si
Si14 0.0707(10) 0.1779(10) 0.7041(3) 0.01013 1.00000 Uiso Si
Si15 -0.0147(10) 0.5889(10) 0.6983(3) 0.01013 1.00000 Uiso Si
O1 0.162(3) 0.1279(9) 0.5527(6) 0.02026 1.00000 Uiso O
O2 0.380(3) 0.6271(9) 0.4357(6) 0.02026 1.00000 Uiso O
O3 0.8346(9) 0.147(3) 0.3022(6) 0.02026 1.00000 Uiso O
O4 0.2012(17) 0.882(3) 0.4778(4) 0.02026 1.00000 Uiso O
O5 -0.4568(20) 0.362(2) 0.5012(6) 0.02026 1.00000 Uiso O
O6 0.563(3) 0.9209(15) 0.2634(4) 0.02026 1.00000 Uiso O
O7 -0.310(3) 0.6262(9) 0.5556(7) 0.02026 1.00000 Uiso O
O8 0.1984(17) 0.386(3) 0.4840(5) 0.02026 1.00000 Uiso O
O9 0.035(3) 0.3862(11) 0.7202(6) 0.02026 1.00000 Uiso O
O10 0.528(2) 0.146(3) 0.3374(5) 0.02026 1.00000 Uiso O
O11 -0.306(3) 0.3114(18) 0.5946(5) 0.02026 1.00000 Uiso O
O12 0.058(3) 0.9270(15) 0.2567(5) 0.02026 1.00000 Uiso O
O13 0.391(3) 0.9217(15) 0.3984(4) 0.02026 1.00000 Uiso O
O14 0.547(3) 0.3816(10) 0.7223(6) 0.02026 1.00000 Uiso O
O15 0.1695(16) 0.115(3) 0.3353(5) 0.02026 1.00000 Uiso O
O16 0.233(2) 0.779(2) 0.5727(6) 0.02026 1.00000 Uiso O
O17 0.356(3) 0.2869(20) 0.4092(6) 0.02026 1.00000 Uiso O
O18 0.219(3) 0.4474(18) 0.5838(6) 0.02026 1.00000 Uiso O
O19 -0.4288(11) 0.8860(19) 0.4934(4) 0.02026 1.00000 Uiso O
O20 -0.0718(11) 0.1270(19) 0.6554(4) 0.02026 1.00000 Uiso O
O21 0.532(2) 0.2913(19) 0.2507(5) 0.02026 1.00000 Uiso O
O22 0.074(2) 0.281(2) 0.2446(6) 0.02026 1.00000 Uiso O
O23 -0.0927(11) 0.377(3) 0.5240(6) 0.02026 1.00000 Uiso O
O24 -0.294(3) 0.9391(18) 0.5918(5) 0.02026 1.00000 Uiso O
O25 0.0563(19) 0.643(3) 0.6469(5) 0.02026 1.00000 Uiso O
O26 0.4180(18) 0.633(3) 0.6540(6) 0.02026 1.00000 Uiso O
O27 0.626(2) 0.096(2) 0.6745(5) 0.02026 1.00000 Uiso O
O28 -0.0788(12) 0.861(3) 0.5202(6) 0.02026 1.00000 Uiso O
O29 0.7641(10) 0.615(3) 0.6853(6) 0.02026 1.00000 Uiso O
O30 0.2726(9) 0.152(3) 0.6885(6) 0.02026 1.00000 Uiso O

loop_
_atom_type_symbol
_atom_type_scat_Cromer_Mann_a1
_atom_type_scat_Cromer_Mann_b1
_atom_type_scat_Cromer_Mann_a2
_atom_type_scat_Cromer_Mann_b2
_atom_type_scat_Cromer_Mann_a3
_atom_type_scat_Cromer_Mann_b3
_atom_type_scat_Cromer_Mann_a4
_atom_type_scat_Cromer_Mann_b4
_atom_type_scat_Cromer_Mann_c
_atom_type_scat_dispersion_real
_atom_type_scat_dispersion_imag
_atom_type_scat_source
si 6.29150 2.43860 3.03530 32.33370 1.98910 0.67850 1.54100 81.69370 1.14070 0.24400 0.33000 International_Tables_for_Crystallography_Vol.C(1991)_Tables_6.1.1.4_and_6.1.1.5
o 3.04850 13.27710 2.28680 5.70110 1.54630 0.32390 0.86700 32.90890 0.25080 0.04700 0.03200 International_Tables_for_Crystallography_Vol.C(1991)_Tables_6.1.1.4_and_6.1.1.5

loop_
_geom_angle_atom_site_label_1
_geom_angle_atom_site_label_2
_geom_angle_atom_site_label_3
_geom_angle_site_symmetry_1
_geom_angle_site_symmetry_2
_geom_angle_site_symmetry_3
_geom_angle
_geom_angle_publ_flag
? ? ? ? ? ? ? ?

loop_
_geom_bond_atom_site_label_1
_geom_bond_atom_site_label_2
_geom_bond_distance
_geom_bond_site_symmetry_2
_geom_bond_publ_flag
Si1 Si6 3.075(11) 1_545 ?
Si1 Si9 3.034(11) 1_555 ?
Si1 Si13 3.020(12) 1_455 ?
Si1 Si14 3.067(10) 1_555 ?
Si1 O11 1.610(15) 1_555 ?
Si1 O20 1.585(11) 1_555 ?
Si1 O24 1.602(15) 1_545 ?
Si1 O27 1.599(17) 1_455 ?
Si2 Si4 3.109(12) 1_555 ?
Si2 Si5 3.138(10) 1_555 ?
Si2 Si7 3.163(11) 1_555 ?
Si2 Si8 3.016(11) 1_545 ?
Si2 O10 1.592(17) 1_555 ?
Si2 O13 1.631(13) 1_545 ?
Si2 O15 1.612(13) 1_555 ?
Si2 O17 1.600(17) 1_555 ?
Si3 Si10 3.037(11) 1_555 ?
Si3 Si11 3.012(11) 1_555 ?
Si3 Si12 3.104(10) 1_555 ?
Si3 Si15 3.017(12) 1_555 ?
Si3 O16 1.581(17) 1_555 ?
Si3 O18 1.595(16) 1_555 ?
Si3 O25 1.609(17) 1_555 ?
Si3 O26 1.592(15) 1_555 ?
Si4 Si2 3.109(12) 1_555 ?
Si4 Si5 3.081(11) 1_655 ?
Si4 Si12 3.023(11) 2_564 ?
Si4 Si13 3.018(10) 2_554 ?
Si4 O3 1.621(10) 1_555 ?
Si4 O6 1.627(14) 1_545 ?
Si4 O10 1.611(17) 1_555 ?
Si4 O21 1.605(15) 1_555 ?
Si5 Si2 3.138(10) 1_555 ?
Si5 Si4 3.081(11) 1_455 ?
Si5 Si14 3.048(11) 2_554 ?
Si5 Si15 3.062(11) 2_564 ?
Si5 O3 1.628(13) 1_455 ?
Si5 O12 1.599(14) 1_545 ?
Si5 O15 1.599(14) 1_555 ?
Si5 O22 1.608(17) 1_555 ?
Si6 Si1 3.075(11) 1_565 ?
Si6 Si8 3.097(10) 1_455 ?
Si6 Si9 3.100(10) 1_555 ?
Si6 Si10 3.139(11) 1_555 ?
Si6 O7 1.620(12) 1_555 ?
Si6 O19 1.580(12) 1_555 ?
Si6 O24 1.583(16) 1_555 ?
Si6 O28 1.634(14) 1_555 ?
Si7 Si2 3.163(11) 1_555 ?
Si7 Si8 3.101(10) 1_555 ?
Si7 Si9 3.106(10) 1_655 ?
Si7 Si11 3.034(12) 1_555 ?
Si7 O2 1.640(11) 1_555 ?
Si7 O5 1.613(16) 1_655 ?
Si7 O8 1.593(16) 1_555 ?
Si7 O17 1.589(17) 1_555 ?
Si8 Si2 3.016(11) 1_565 ?
Si8 Si6 3.097(10) 1_655 ?
Si8 Si7 3.101(10) 1_555 ?
Si8 Si10 3.008(12) 1_555 ?
Si8 O2 1.641(11) 1_555 ?
Si8 O4 1.596(15) 1_555 ?
Si8 O13 1.608(14) 1_555 ?
Si8 O19 1.621(11) 1_655 ?
Si9 Si1 3.034(11) 1_555 ?
Si9 Si6 3.100(10) 1_555 ?
Si9 Si7 3.106(10) 1_455 ?
Si9 Si11 3.120(11) 1_555 ?
Si9 O5 1.600(16) 1_555 ?
Si9 O7 1.606(11) 1_555 ?
Si9 O11 1.570(16) 1_555 ?
Si9 O23 1.612(14) 1_555 ?
Si10 Si3 3.037(11) 1_555 ?
Si10 Si6 3.139(11) 1_555 ?
Si10 Si8 3.008(12) 1_555 ?
Si10 Si11 3.133(10) 1_565 ?
Si10 O1 1.643(10) 1_565 ?
Si10 O4 1.616(14) 1_555 ?
Si10 O16 1.554(16) 1_555 ?
Si10 O28 1.625(12) 1_555 ?
Si11 Si3 3.012(11) 1_555 ?
Si11 Si7 3.034(12) 1_555 ?
Si11 Si9 3.120(11) 1_555 ?
Si11 Si10 3.133(10) 1_545 ?
Si11 O1 1.640(11) 1_555 ?
Si11 O8 1.589(16) 1_555 ?
Si11 O18 1.545(17) 1_555 ?
Si11 O23 1.616(11) 1_555 ?
Si12 Si3 3.104(10) 1_555 ?
Si12 Si4 3.023(11) 2_565 ?
Si12 Si13 3.131(10) 1_555 ?
Si12 Si15 3.142(11) 1_655 ?
Si12 O14 1.630(12) 1_555 ?
Si12 O21 1.591(16) 2_565 ?
Si12 O26 1.564(16) 1_555 ?
Si12 O29 1.627(13) 1_555 ?
Si13 Si1 3.020(12) 1_655 ?
Si13 Si4 3.018(10) 2_555 ?
Si13 Si12 3.131(10) 1_555 ?
Si13 Si14 3.087(10) 1_555 ?
Si13 O6 1.611(13) 2_565 ?
Si13 O14 1.625(12) 1_555 ?
Si13 O27 1.547(17) 1_555 ?
Si13 O30 1.627(10) 1_555 ?
Si14 Si1 3.067(10) 1_555 ?
Si14 Si5 3.048(11) 2_555 ?
Si14 Si13 3.087(10) 1_555 ?
Si14 Si15 3.103(10) 1_555 ?
Si14 O9 1.628(12) 1_555 ?
Si14 O12 1.595(15) 2_565 ?
Si14 O20 1.577(12) 1_555 ?
Si14 O30 1.615(12) 1_555 ?
Si15 Si3 3.017(12) 1_555 ?
Si15 Si5 3.062(11) 2_565 ?
Si15 Si12 3.142(11) 1_455 ?
Si15 Si14 3.103(10) 1_555 ?
Si15 O9 1.628(12) 1_555 ?
Si15 O22 1.610(16) 2_565 ?
Si15 O25 1.566(17) 1_555 ?
Si15 O29 1.633(11) 1_455 ?
O1 Si10 1.643(10) 1_545 ?
O1 Si11 1.640(11) 1_555 ?
O1 O4 2.72(2) 1_545 ?
O1 O8 2.66(2) 1_555 ?
O1 O16 2.669(17) 1_545 ?
O1 O18 2.514(16) 1_555 ?
O1 O23 2.66(2) 1_555 ?
O1 O28 2.71(2) 1_545 ?
O2 Si7 1.640(11) 1_555 ?
O2 Si8 1.641(11) 1_555 ?
O2 O4 2.63(2) 1_555 ?
O2 O5 2.763(19) 1_655 ?
O2 O8 2.66(2) 1_555 ?
O2 O13 2.393(14) 1_555 ?
O2 O17 2.609(17) 1_555 ?
O2 O19 2.706(18) 1_655 ?
O3 Si4 1.621(10) 1_555 ?
O3 Si5 1.628(13) 1_655 ?
O3 O6 2.70(2) 1_545 ?
O3 O10 2.568(18) 1_555 ?
O3 O12 2.71(2) 1_645 ?
O3 O15 2.512(14) 1_655 ?
O3 O21 2.661(18) 1_555 ?
O3 O22 2.68(2) 1_655 ?
O4 Si8 1.596(15) 1_555 ?
O4 Si10 1.616(14) 1_555 ?
O4 O1 2.72(2) 1_565 ?
O4 O2 2.63(2) 1_555 ?
O4 O13 2.69(2) 1_555 ?
O4 O16 2.576(20) 1_555 ?
O4 O19 2.706(15) 1_655 ?
O4 O28 2.492(18) 1_555 ?
O5 Si7 1.613(16) 1_455 ?
O5 Si9 1.600(16) 1_555 ?
O5 O2 2.763(19) 1_455 ?
O5 O7 2.564(19) 1_555 ?
O5 O8 2.529(19) 1_455 ?
O5 O11 2.56(2) 1_555 ?
O5 O17 2.66(2) 1_455 ?
O5 O23 2.673(17) 1_555 ?
O6 Si4 1.627(14) 1_565 ?
O6 Si13 1.611(13) 2_564 ?
O6 O3 2.70(2) 1_565 ?
O6 O10 2.60(2) 1_565 ?
O6 O14 2.477(14) 2_564 ?
O6 O21 2.764(18) 1_565 ?
O6 O27 2.442(19) 2_564 ?
O6 O30 2.742(20) 2_564 ?
O7 Si6 1.620(12) 1_555 ?
O7 Si9 1.606(11) 1_555 ?
O7 O5 2.564(19) 1_555 ?
O7 O11 2.540(16) 1_555 ?
O7 O19 2.588(18) 1_555 ?
O7 O23 2.65(2) 1_555 ?
O7 O24 2.496(16) 1_555 ?
O7 O28 2.69(2) 1_555 ?
O8 Si7 1.593(16) 1_555 ?
O8 Si11 1.589(16) 1_555 ?
O8 O1 2.66(2) 1_555 ?
O8 O2 2.66(2) 1_555 ?
O8 O5 2.529(19) 1_655 ?
O8 O17 2.53(2) 1_555 ?
O8 O18 2.63(2) 1_555 ?
O8 O23 2.528(18) 1_555 ?
O9 Si14 1.628(12) 1_555 ?
O9 Si15 1.628(12) 1_555 ?
O9 O12 2.502(15) 2_565 ?
O9 O20 2.605(17) 1_555 ?
O9 O22 2.548(17) 2_565 ?
O9 O25 2.72(2) 1_555 ?
O9 O29 2.68(2) 1_455 ?
O9 O30 2.68(2) 1_555 ?
O10 Si2 1.592(17) 1_555 ?
O10 Si4 1.611(17) 1_555 ?
O10 O3 2.568(18) 1_555 ?
O10 O6 2.60(2) 1_545 ?
O10 O13 2.61(2) 1_545 ?
O10 O15 2.653(19) 1_555 ?
O10 O17 2.63(2) 1_555 ?
O10 O21 2.52(2) 1_555 ?
O11 Si1 1.610(15) 1_555 ?
O11 Si9 1.570(16) 1_555 ?
O11 O5 2.56(2) 1_555 ?
O11 O7 2.540(16) 1_555 ?
O11 O20 2.567(19) 1_555 ?
O11 O23 2.64(2) 1_555 ?
O11 O24 2.756(19) 1_545 ?
O11 O27 2.73(2) 1_455 ?
O11 O29 3.25(2) 1_455 ?
O12 Si5 1.599(14) 1_565 ?
O12 Si14 1.595(15) 2_564 ?
O12 O3 2.71(2) 1_465 ?
O12 O9 2.502(15) 2_564 ?
O12 O15 2.52(2) 1_565 ?
O12 O20 2.715(17) 2_564 ?
O12 O22 2.641(19) 1_565 ?
O12 O30 2.62(2) 2_564 ?
O13 Si2 1.631(13) 1_565 ?
O13 Si8 1.608(14) 1_555 ?
O13 O2 2.393(14) 1_555 ?
O13 O4 2.69(2) 1_555 ?
O13 O10 2.61(2) 1_565 ?
O13 O15 2.58(2) 1_565 ?
O13 O17 2.731(19) 1_565 ?
O13 O19 2.658(16) 1_655 ?
O14 Si12 1.630(12) 1_555 ?
O14 Si13 1.625(12) 1_555 ?
O14 O6 2.477(14) 2_565 ?
O14 O21 2.538(16) 2_565 ?
O14 O26 2.66(2) 1_555 ?
O14 O27 2.565(19) 1_555 ?
O14 O29 2.64(2) 1_555 ?
O14 O30 2.69(2) 1_555 ?
O15 Si2 1.612(13) 1_555 ?
O15 Si5 1.599(14) 1_555 ?
O15 O3 2.512(14) 1_455 ?
O15 O10 2.653(19) 1_555 ?
O15 O12 2.52(2) 1_545 ?
O15 O13 2.58(2) 1_545 ?
O15 O17 2.55(2) 1_555 ?
O15 O22 2.67(2) 1_555 ?
O16 Si3 1.581(17) 1_555 ?
O16 Si10 1.554(16) 1_555 ?
O16 O1 2.669(17) 1_565 ?
O16 O4 2.576(20) 1_555 ?
O16 O18 2.473(20) 1_555 ?
O16 O25 2.69(2) 1_555 ?
O16 O26 2.59(2) 1_555 ?
O16 O28 2.578(18) 1_555 ?
O17 Si2 1.600(17) 1_555 ?
O17 Si7 1.589(17) 1_555 ?
O17 O2 2.609(17) 1_555 ?
O17 O5 2.66(2) 1_655 ?
O17 O8 2.53(2) 1_555 ?
O17 O10 2.63(2) 1_555 ?
O17 O13 2.731(19) 1_545 ?
O17 O15 2.55(2) 1_555 ?
O18 Si3 1.595(16) 1_555 ?
O18 Si11 1.545(17) 1_555 ?
O18 O1 2.514(16) 1_555 ?
O18 O8 2.63(2) 1_555 ?
O18 O16 2.473(20) 1_555 ?
O18 O23 2.64(2) 1_555 ?
O18 O25 2.62(2) 1_555 ?
O18 O26 2.58(2) 1_555 ?
O19 Si6 1.580(12) 1_555 ?
O19 Si8 1.621(11) 1_455 ?
O19 O2 2.706(18) 1_455 ?
O19 O4 2.706(15) 1_455 ?
O19 O7 2.588(18) 1_555 ?
O19 O13 2.658(16) 1_455 ?
O19 O24 2.652(17) 1_555 ?
O19 O28 2.587(12) 1_555 ?
O20 Si1 1.585(11) 1_555 ?
O20 Si14 1.577(12) 1_555 ?
O20 O9 2.605(17) 1_555 ?
O20 O11 2.567(19) 1_555 ?
O20 O12 2.715(17) 2_565 ?
O20 O24 2.570(19) 1_545 ?
O20 O27 2.371(18) 1_455 ?
O20 O30 2.574(11) 1_555 ?
O21 Si4 1.605(15) 1_555 ?
O21 Si12 1.591(16) 2_564 ?
O21 O3 2.661(18) 1_555 ?
O21 O6 2.764(18) 1_545 ?
O21 O10 2.52(2) 1_555 ?
O21 O14 2.538(16) 2_564 ?
O21 O26 2.61(2) 2_564 ?
O21 O29 2.69(2) 2_564 ?
O22 Si5 1.608(17) 1_555 ?
O22 Si15 1.610(16) 2_564 ?
O22 O3 2.68(2) 1_455 ?
O22 O9 2.548(17) 2_564 ?
O22 O12 2.641(19) 1_545 ?
O22 O15 2.67(2) 1_555 ?
O22 O25 2.60(2) 2_564 ?
O22 O29 2.686(18) 2_464 ?
O23 Si9 1.612(14) 1_555 ?
O23 Si11 1.616(11) 1_555 ?
O23 O1 2.66(2) 1_555 ?
O23 O5 2.673(17) 1_555 ?
O23 O7 2.65(2) 1_555 ?
O23 O8 2.528(18) 1_555 ?
O23 O11 2.64(2) 1_555 ?
O23 O18 2.64(2) 1_555 ?
O24 Si1 1.602(15) 1_565 ?
O24 Si6 1.583(16) 1_555 ?
O24 O7 2.496(16) 1_555 ?
O24 O11 2.756(19) 1_565 ?
O24 O19 2.652(17) 1_555 ?
O24 O20 2.570(19) 1_565 ?
O24 O27 2.60(2) 1_465 ?
O24 O28 2.69(2) 1_555 ?
O25 Si3 1.609(17) 1_555 ?
O25 Si15 1.566(17) 1_555 ?
O25 O9 2.72(2) 1_555 ?
O25 O16 2.69(2) 1_555 ?
O25 O18 2.62(2) 1_555 ?
O25 O22 2.60(2) 2_565 ?
O25 O26 2.654(19) 1_555 ?
O25 O29 2.520(18) 1_455 ?
O26 Si3 1.592(15) 1_555 ?
O26 Si12 1.564(16) 1_555 ?
O26 O14 2.66(2) 1_555 ?
O26 O16 2.59(2) 1_555 ?
O26 O18 2.58(2) 1_555 ?
O26 O21 2.61(2) 2_565 ?
O26 O25 2.654(19) 1_555 ?
O26 O29 2.574(15) 1_555 ?
O27 Si1 1.599(17) 1_655 ?
O27 Si13 1.547(17) 1_555 ?
O27 O6 2.442(19) 2_565 ?
O27 O11 2.73(2) 1_655 ?
O27 O14 2.565(19) 1_555 ?
O27 O20 2.371(18) 1_655 ?
O27 O24 2.60(2) 1_645 ?
O27 O30 2.722(17) 1_555 ?
O28 Si6 1.634(14) 1_555 ?
O28 Si10 1.625(12) 1_555 ?
O28 O1 2.71(2) 1_565 ?
O28 O4 2.492(18) 1_555 ?
O28 O7 2.69(2) 1_555 ?
O28 O16 2.578(18) 1_555 ?
O28 O19 2.587(12) 1_555 ?
O28 O24 2.69(2) 1_555 ?
O29 Si12 1.627(13) 1_555 ?
O29 Si15 1.633(11) 1_655 ?
O29 O9 2.68(2) 1_655 ?
O29 O11 3.25(2) 1_655 ?
O29 O14 2.64(2) 1_555 ?
O29 O21 2.69(2) 2_565 ?
O29 O22 2.686(18) 2_665 ?
O29 O25 2.520(18) 1_655 ?
O29 O26 2.574(15) 1_555 ?
O30 Si13 1.627(10) 1_555 ?
O30 Si14 1.615(12) 1_555 ?
O30 O6 2.742(20) 2_565 ?
O30 O9 2.68(2) 1_555 ?
O30 O12 2.62(2) 2_565 ?
O30 O14 2.69(2) 1_555 ?
O30 O20 2.574(11) 1_555 ?
O30 O27 2.722(17) 1_555 ?

loop_
_geom_contact_atom_site_label_1
_geom_contact_atom_site_label_2
_geom_contact_distance
_geom_contact_site_symmetry_1
_geom_contact_site_symmetry_2
_geom_contact_publ_flag
? ? ? ? ? ?

loop_
_geom_hbond_atom_site_label_D
_geom_hbond_atom_site_label_H
_geom_hbond_atom_site_label_A
_geom_hbond_site_symmetry_D
_geom_hbond_site_symmetry_H
_geom_hbond_site_symmetry_A
_geom_hbond_distance_DH
_geom_hbond_distance_HA
_geom_hbond_distance_DA
_geom_hbond_angle_DHA
_geom_hbond_publ_flag
? ? ? ? ? ? ? ? ? ? ?

loop_
_geom_torsion_atom_site_label_1
_geom_torsion_atom_site_label_2
_geom_torsion_atom_site_label_3
_geom_torsion_atom_site_label_4
_geom_torsion_site_symmetry_1
_geom_torsion_site_symmetry_2
_geom_torsion_site_symmetry_3
_geom_torsion_site_symmetry_4
_geom_torsion
_geom_torsion_publ_flag
? ? ? ? ? ? ? ? ? ?
